data_7234669
loop_
_publ_author_name
'Jingyun Tan'
'Yujin Zhang'
'Meirong Zhang'
'Xiaohe Tian'
'Yiming Wang'
'Shengli Li'
'Chuankui Wang'
'Hongping Zhou'
'Jiaxiang Yang'
'Yupeng Tian'
'Jieying Wu'

_publ_section_title
;
 Small molecules of chalcone derivatives with high two-photon absorption
 activities in the near-IR region
;
_journal_name_full 'Journal of Materials Chemistry C'
_journal_page_first 3256
_journal_page_last 3267
_journal_paper_doi 10.1039/C6TC00382F
_journal_volume 4
_journal_year 2016
_chemical_formula_moiety 'C28 H26 N2 O3 S'
_chemical_formula_sum 'C28 H26 N2 O3 S'
_chemical_formula_weight 470.57
_chemical_melting_point 422
_chemical_name_systematic
; 
(E)-3-(5-(bis(4-ethoxyphenyl)amino)thiophen-2-yl)-1-
(pyridin-2-yl)prop-2-en-1-one
;
_space_group_IT_number 2
_space_group_name_Hall '-P 1'
_space_group_name_H-M_alt 'P -1'
_symmetry_cell_setting triclinic
_symmetry_space_group_name_Hall '-P 1'
_symmetry_space_group_name_H-M 'P -1'
_atom_sites_solution_hydrogens geom
_atom_sites_solution_primary direct
_atom_sites_solution_secondary difmap
_cell_angle_alpha 89.231(9)
_cell_angle_beta 81.249(9)
_cell_angle_gamma 89.949(9)
_cell_formula_units_Z 2
_cell_length_a 7.406(5)
_cell_length_b 11.831(9)
_cell_length_c 14.142(10)
_cell_measurement_reflns_used 2882
_cell_measurement_temperature 296(2)
_cell_measurement_theta_max 26.46
_cell_measurement_theta_min 2.24
_cell_volume 1224.6(15)
_computing_cell_refinement 'Bruker SMART'
_computing_data_collection 'Bruker SMART'
_computing_data_reduction 'Bruker SAINT'
_computing_molecular_graphics 'Bruker SHELXTL'
_computing_publication_material 'Bruker SHELXTL'
_computing_structure_refinement 'SHELXL-97 (Sheldrick, 1997)'
_computing_structure_solution 'SHELXS-97 (Sheldrick, 1990)'
_diffrn_ambient_temperature 296(2)
_diffrn_measured_fraction_theta_full 0.987
_diffrn_measured_fraction_theta_max 0.987
_diffrn_measurement_device_type 'CCD area detector'
_diffrn_measurement_method 'phi and omega scans'
_diffrn_radiation_monochromator graphite
_diffrn_radiation_source 'fine-focus sealed tube'
_diffrn_radiation_type MoK\a
_diffrn_radiation_wavelength 0.71073
_diffrn_reflns_av_R_equivalents 0.0255
_diffrn_reflns_av_sigmaI/netI 0.0380
_diffrn_reflns_limit_h_max 8
_diffrn_reflns_limit_h_min -8
_diffrn_reflns_limit_k_max 14
_diffrn_reflns_limit_k_min -14
_diffrn_reflns_limit_l_max 17
_diffrn_reflns_limit_l_min -17
_diffrn_reflns_number 8991
_diffrn_reflns_theta_full 25.49
_diffrn_reflns_theta_max 25.49
_diffrn_reflns_theta_min 1.72
_exptl_absorpt_coefficient_mu 0.164
_exptl_absorpt_correction_T_max 0.9663
_exptl_absorpt_correction_T_min 0.9632
_exptl_absorpt_correction_type psi-scan
_exptl_absorpt_process_details 'SADABS; Bruker, 2000'
_exptl_crystal_colour red
_exptl_crystal_density_diffrn 1.276
_exptl_crystal_density_method 'not measured'
_exptl_crystal_description block
_exptl_crystal_F_000 496
_exptl_crystal_preparation Luminescent
_exptl_crystal_recrystallization_method 'Re-crystallisation from solvent: acetonitrile'
_exptl_crystal_size_max 0.23
_exptl_crystal_size_mid 0.22
_exptl_crystal_size_min 0.21
_refine_diff_density_max 0.142
_refine_diff_density_min -0.207
_refine_diff_density_rms 0.032
_refine_ls_extinction_method none
_refine_ls_goodness_of_fit_ref 0.970
_refine_ls_hydrogen_treatment constr
_refine_ls_matrix_type full
_refine_ls_number_parameters 338
_refine_ls_number_reflns 4467
_refine_ls_number_restraints 4
_refine_ls_restrained_S_all 0.985
_refine_ls_R_factor_all 0.0636
_refine_ls_R_factor_gt 0.0421
_refine_ls_shift/su_max 0.000
_refine_ls_shift/su_mean 0.000
_refine_ls_structure_factor_coef Fsqd
_refine_ls_weighting_details 'calc w=1/[\s^2^(Fo^2^)+(0.0453P)^2^+0.2685P] where P=(Fo^2^+2Fc^2^)/3'
_refine_ls_weighting_scheme calc
_refine_ls_wR_factor_gt 0.0994
_refine_ls_wR_factor_ref 0.1080
_reflns_number_gt 3232
_reflns_number_total 4467
_reflns_threshold_expression >2sigma(I)
_cod_data_source_file J-Mater-Chem-C-2016-4-3256.cif
_cod_data_source_block OC1
_cod_original_sg_symbol_H-M P-1
_cod_database_code 7234669

loop_
_symmetry_equiv_pos_as_xyz
'x, y, z'
'-x, -y, -z'

loop_
_atom_site_label
_atom_site_type_symbol
_atom_site_fract_x
_atom_site_fract_y
_atom_site_fract_z
_atom_site_U_iso_or_equiv
_atom_site_adp_type
_atom_site_occupancy
_atom_site_symmetry_multiplicity
_atom_site_calc_flag
_atom_site_refinement_flags
_atom_site_disorder_assembly
_atom_site_disorder_group
C1 C 1.2081(4) 1.0761(2) 0.03536(19) 0.0847(7) Uani 1 1 d . . .
H1 H 1.1944 1.0404 -0.0213 0.102 Uiso 1 1 calc R . .
C2 C 1.3714(4) 1.1276(2) 0.0407(2) 0.0849(7) Uani 1 1 d . . .
H2 H 1.4659 1.1263 -0.0107 0.102 Uiso 1 1 calc R . .
C3 C 1.3926(3) 1.1812(2) 0.1235(2) 0.0864(8) Uani 1 1 d . . .
H3 H 1.5019 1.2170 0.1294 0.104 Uiso 1 1 calc R . .
C4 C 1.2500(3) 1.18101(19) 0.19752(17) 0.0706(6) Uani 1 1 d . . .
H4 H 1.2609 1.2172 0.2544 0.085 Uiso 1 1 calc R . .
C5 C 1.0897(3) 1.12642(16) 0.18662(15) 0.0579(5) Uani 1 1 d . . .
C6 C 0.9339(3) 1.12513(17) 0.26772(16) 0.0608(5) Uani 1 1 d . . .
C7 C 0.7720(3) 1.05775(17) 0.26040(15) 0.0588(5) Uani 1 1 d . . .
H7 H 0.7687 1.0127 0.2073 0.071 Uiso 1 1 calc R . .
C8 C 0.6283(3) 1.06088(17) 0.33014(15) 0.0597(5) Uani 1 1 d . . .
H8 H 0.6388 1.1115 0.3788 0.072 Uiso 1 1 calc R . .
C9 C 0.4624(3) 0.99895(16) 0.34137(14) 0.0557(5) Uani 1 1 d . . .
C10 C 0.3237(3) 1.00406(18) 0.41691(15) 0.0655(6) Uani 1 1 d . . .
H10 H 0.3244 1.0542 0.4669 0.079 Uiso 1 1 calc R . .
C11 C 0.1808(3) 0.92818(18) 0.41322(16) 0.0658(6) Uani 1 1 d . . .
H11 H 0.0779 0.9229 0.4598 0.079 Uiso 1 1 calc R . .
C12 C 0.2089(3) 0.86251(16) 0.33357(14) 0.0518(5) Uani 1 1 d . . .
N2 N 0.0999(2) 0.77635(14) 0.31114(11) 0.0573(4) Uani 1 1 d . . .
C13 C 0.1414(2) 0.71388(16) 0.22482(13) 0.0501(5) Uani 1 1 d . . .
C14 C 0.1462(3) 0.76564(17) 0.13591(14) 0.0560(5) Uani 1 1 d . . .
H14 H 0.1252 0.8429 0.1317 0.067 Uiso 1 1 calc R . .
C15 C 0.1819(3) 0.70299(17) 0.05400(14) 0.0562(5) Uani 1 1 d . . .
H15 H 0.1863 0.7385 -0.0054 0.067 Uiso 1 1 calc R . .
C16 C 0.2112(2) 0.58771(16) 0.05894(14) 0.0515(5) Uani 1 1 d . . .
C17 C 0.2035(3) 0.53558(17) 0.14765(14) 0.0581(5) Uani 1 1 d . . .
H17 H 0.2207 0.4579 0.1521 0.070 Uiso 1 1 calc R . .
C18 C 0.1701(3) 0.59915(17) 0.22920(14) 0.0572(5) Uani 1 1 d . . .
H18 H 0.1668 0.5638 0.2886 0.069 Uiso 1 1 calc R . .
C19 C 0.2743(3) 0.41339(18) -0.02255(15) 0.0643(6) Uani 1 1 d . . .
H19A H 0.1688 0.3761 0.0137 0.077 Uiso 1 1 calc R . .
H19B H 0.3797 0.3975 0.0086 0.077 Uiso 1 1 calc R . .
C20 C 0.3062(3) 0.3710(2) -0.12283(16) 0.0786(7) Uani 1 1 d . . .
H20A H 0.2013 0.3873 -0.1531 0.118 Uiso 1 1 calc R . .
H20B H 0.3259 0.2908 -0.1219 0.118 Uiso 1 1 calc R . .
H20C H 0.4117 0.4076 -0.1579 0.118 Uiso 1 1 calc R . .
C21 C -0.0496(3) 0.73825(16) 0.38117(14) 0.0557(5) Uani 1 1 d . A .
C22 C -0.2242(3) 0.74974(18) 0.36305(16) 0.0662(6) Uani 1 1 d . . .
H22 H -0.2460 0.7831 0.3060 0.079 Uiso 1 1 calc R . .
C23 C -0.3685(4) 0.7121(2) 0.4290(2) 0.0932(9) Uani 1 1 d . A .
H23 H -0.4873 0.7199 0.4160 0.112 Uiso 1 1 calc R . .
C24 C -0.3386(6) 0.6632(3) 0.5134(3) 0.1126(13) Uani 1 1 d . . .
C25 C -0.1637(7) 0.6533(3) 0.5311(2) 0.1225(13) Uani 1 1 d . A .
H25 H -0.1422 0.6212 0.5887 0.147 Uiso 1 1 calc R . .
C26 C -0.0188(4) 0.6895(2) 0.46609(18) 0.0893(8) Uani 1 1 d . . .
H26 H 0.0999 0.6813 0.4792 0.107 Uiso 1 1 calc R A .
O3 O -0.4308(6) 0.6153(3) 0.5971(3) 0.0892(16) Uani 0.566(7) 1 d PD A 1
C27 C -0.6207(8) 0.6211(5) 0.5892(6) 0.093(2) Uani 0.566(7) 1 d PD A 1
H27A H -0.6460 0.5750 0.5365 0.111 Uiso 0.566(7) 1 calc PR A 1
H27B H -0.6546 0.6985 0.5769 0.111 Uiso 0.566(7) 1 calc PR A 1
C28 C -0.7290(13) 0.5784(10) 0.6817(9) 0.097(4) Uani 0.566(7) 1 d PD A 1
H28A H -0.6986 0.5007 0.6918 0.145 Uiso 0.566(7) 1 calc PR A 1
H28B H -0.8571 0.5845 0.6784 0.145 Uiso 0.566(7) 1 calc PR A 1
H28C H -0.7001 0.6228 0.7337 0.145 Uiso 0.566(7) 1 calc PR A 1
C27' C -0.5442(13) 0.6034(6) 0.6496(5) 0.084(2) Uani 0.434(7) 1 d PD A 2
H27C H -0.4993 0.6617 0.6877 0.101 Uiso 0.434(7) 1 calc PR A 2
H27D H -0.4686 0.5367 0.6515 0.101 Uiso 0.434(7) 1 calc PR A 2
O3' O -0.5403(8) 0.6426(4) 0.5522(3) 0.0756(18) Uani 0.434(7) 1 d PD A 2
C28' C -0.741(2) 0.576(2) 0.6873(18) 0.169(11) Uani 0.434(7) 1 d PD A 2
H28E H -0.8157 0.6406 0.6786 0.253 Uiso 0.434(7) 1 calc PR A 2
H28F H -0.7527 0.5572 0.7542 0.253 Uiso 0.434(7) 1 calc PR A 2
H28G H -0.7795 0.5132 0.6532 0.253 Uiso 0.434(7) 1 calc PR A 2
N1 N 1.0672(3) 1.07392(16) 0.10655(14) 0.0713(5) Uani 1 1 d . . .
O1 O 0.9477(2) 1.18154(15) 0.33832(12) 0.0902(5) Uani 1 1 d . . .
O2 O 0.2439(2) 0.53286(12) -0.02616(9) 0.0640(4) Uani 1 1 d . . .
S1 S 0.41248(7) 0.89669(4) 0.26128(4) 0.05605(17) Uani 1 1 d . . .

loop_
_atom_site_aniso_label
_atom_site_aniso_U_11
_atom_site_aniso_U_22
_atom_site_aniso_U_33
_atom_site_aniso_U_23
_atom_site_aniso_U_13
_atom_site_aniso_U_12
C1 0.094(2) 0.0826(17) 0.0712(16) -0.0050(13) 0.0063(14) -0.0098(15)
C2 0.0712(17) 0.0867(18) 0.090(2) 0.0134(15) 0.0092(14) -0.0032(14)
C3 0.0619(16) 0.0955(19) 0.101(2) 0.0166(16) -0.0109(15) -0.0157(13)
C4 0.0607(14) 0.0736(15) 0.0787(16) 0.0018(12) -0.0143(12) -0.0110(11)
C5 0.0581(13) 0.0484(11) 0.0674(14) 0.0005(10) -0.0101(11) -0.0054(9)
C6 0.0588(13) 0.0572(12) 0.0667(14) -0.0117(11) -0.0097(11) -0.0079(10)
C7 0.0591(13) 0.0566(12) 0.0604(13) -0.0128(10) -0.0072(10) -0.0113(10)
C8 0.0610(13) 0.0544(12) 0.0642(13) -0.0136(10) -0.0103(11) -0.0074(10)
C9 0.0556(12) 0.0526(11) 0.0587(12) -0.0126(9) -0.0068(10) -0.0058(9)
C10 0.0672(14) 0.0626(13) 0.0649(14) -0.0257(11) -0.0020(11) -0.0058(11)
C11 0.0539(13) 0.0680(14) 0.0703(14) -0.0222(11) 0.0088(10) -0.0071(10)
C12 0.0440(11) 0.0512(11) 0.0589(12) -0.0106(9) -0.0030(9) -0.0010(8)
N2 0.0510(10) 0.0626(10) 0.0561(10) -0.0136(8) -0.0003(8) -0.0139(8)
C13 0.0424(10) 0.0560(12) 0.0510(11) -0.0072(9) -0.0035(8) -0.0086(8)
C14 0.0569(12) 0.0491(11) 0.0621(13) -0.0010(10) -0.0087(10) -0.0069(9)
C15 0.0608(13) 0.0584(12) 0.0493(12) 0.0029(10) -0.0088(9) -0.0103(10)
C16 0.0453(11) 0.0566(12) 0.0517(12) -0.0075(9) -0.0040(9) -0.0050(9)
C17 0.0644(13) 0.0506(11) 0.0588(13) -0.0031(10) -0.0081(10) 0.0012(9)
C18 0.0611(13) 0.0583(13) 0.0520(12) 0.0018(10) -0.0079(10) -0.0023(10)
C19 0.0618(14) 0.0639(13) 0.0681(14) -0.0174(11) -0.0113(11) 0.0065(10)
C20 0.0780(16) 0.0854(17) 0.0727(15) -0.0276(13) -0.0096(13) 0.0066(13)
C21 0.0599(13) 0.0549(12) 0.0503(12) -0.0085(9) -0.0013(9) -0.0112(10)
C22 0.0564(14) 0.0659(14) 0.0723(14) -0.0022(11) 0.0030(11) -0.0022(10)
C23 0.0622(16) 0.0753(17) 0.129(3) -0.0153(17) 0.0280(16) -0.0123(13)
C24 0.154(3) 0.0700(18) 0.089(2) -0.0216(16) 0.063(2) -0.047(2)
C25 0.202(4) 0.104(2) 0.0555(17) 0.0089(15) 0.000(2) -0.059(3)
C26 0.107(2) 0.0980(19) 0.0668(16) 0.0098(14) -0.0272(15) -0.0280(16)
O3 0.087(3) 0.100(3) 0.073(3) 0.0120(19) 0.013(2) -0.020(2)
C27 0.073(4) 0.067(3) 0.126(7) -0.007(4) 0.026(4) -0.014(3)
C28 0.079(7) 0.076(6) 0.123(11) 0.027(6) 0.023(6) -0.010(5)
C27' 0.084(6) 0.093(5) 0.073(5) 0.021(4) -0.006(5) -0.012(4)
O3' 0.060(4) 0.096(3) 0.068(3) 0.014(2) -0.001(3) -0.008(3)
C28' 0.148(18) 0.174(18) 0.155(19) 0.064(14) 0.067(14) -0.013(13)
N1 0.0752(13) 0.0706(12) 0.0657(12) -0.0092(10) -0.0022(10) -0.0130(10)
O1 0.0817(12) 0.1006(13) 0.0873(12) -0.0403(10) -0.0057(9) -0.0264(10)
O2 0.0735(10) 0.0652(9) 0.0528(8) -0.0114(7) -0.0072(7) -0.0006(7)
S1 0.0503(3) 0.0591(3) 0.0573(3) -0.0152(2) -0.0022(2) -0.0078(2)

loop_
_atom_type_symbol
_atom_type_description
_atom_type_scat_dispersion_real
_atom_type_scat_dispersion_imag
_atom_type_scat_source
C C 0.0033 0.0016 'International Tables Vol C Tables 4.2.6.8 and 6.1.1.4'
H H 0.0000 0.0000 'International Tables Vol C Tables 4.2.6.8 and 6.1.1.4'
N N 0.0061 0.0033 'International Tables Vol C Tables 4.2.6.8 and 6.1.1.4'
O O 0.0106 0.0060 'International Tables Vol C Tables 4.2.6.8 and 6.1.1.4'
S S 0.1246 0.1234 'International Tables Vol C Tables 4.2.6.8 and 6.1.1.4'

loop_
_geom_angle_atom_site_label_1
_geom_angle_atom_site_label_2
_geom_angle_atom_site_label_3
_geom_angle
_geom_angle_site_symmetry_1
_geom_angle_site_symmetry_3
N1 C1 C2 124.0(3) . .
N1 C1 H1 118.0 . .
C2 C1 H1 118.0 . .
C1 C2 C3 118.5(2) . .
C1 C2 H2 120.7 . .
C3 C2 H2 120.7 . .
C2 C3 C4 118.8(2) . .
C2 C3 H3 120.6 . .
C4 C3 H3 120.6 . .
C3 C4 C5 119.1(2) . .
C3 C4 H4 120.4 . .
C5 C4 H4 120.4 . .
N1 C5 C4 122.7(2) . .
N1 C5 C6 118.00(19) . .
C4 C5 C6 119.3(2) . .
O1 C6 C7 122.3(2) . .
O1 C6 C5 118.29(19) . .
C7 C6 C5 119.46(19) . .
C8 C7 C6 119.9(2) . .
C8 C7 H7 120.1 . .
C6 C7 H7 120.1 . .
C7 C8 C9 130.0(2) . .
C7 C8 H8 115.0 . .
C9 C8 H8 115.0 . .
C10 C9 C8 126.53(19) . .
C10 C9 S1 109.66(15) . .
C8 C9 S1 123.71(16) . .
C9 C10 C11 114.84(19) . .
C9 C10 H10 122.6 . .
C11 C10 H10 122.6 . .
C12 C11 C10 112.51(19) . .
C12 C11 H11 123.7 . .
C10 C11 H11 123.7 . .
C11 C12 N2 127.03(18) . .
C11 C12 S1 111.40(15) . .
N2 C12 S1 121.52(15) . .
C12 N2 C13 122.32(16) . .
C12 N2 C21 119.19(16) . .
C13 N2 C21 118.09(15) . .
C18 C13 C14 118.78(18) . .
C18 C13 N2 119.83(17) . .
C14 C13 N2 121.34(18) . .
C15 C14 C13 120.17(19) . .
C15 C14 H14 119.9 . .
C13 C14 H14 119.9 . .
C14 C15 C16 120.73(18) . .
C14 C15 H15 119.6 . .
C16 C15 H15 119.6 . .
O2 C16 C15 116.34(17) . .
O2 C16 C17 124.46(18) . .
C15 C16 C17 119.19(18) . .
C18 C17 C16 119.69(19) . .
C18 C17 H17 120.2 . .
C16 C17 H17 120.2 . .
C13 C18 C17 121.42(19) . .
C13 C18 H18 119.3 . .
C17 C18 H18 119.3 . .
O2 C19 C20 108.22(18) . .
O2 C19 H19A 110.1 . .
C20 C19 H19A 110.1 . .
O2 C19 H19B 110.1 . .
C20 C19 H19B 110.1 . .
H19A C19 H19B 108.4 . .
C19 C20 H20A 109.5 . .
C19 C20 H20B 109.5 . .
H20A C20 H20B 109.5 . .
C19 C20 H20C 109.5 . .
H20A C20 H20C 109.5 . .
H20B C20 H20C 109.5 . .
C22 C21 C26 119.5(2) . .
C22 C21 N2 119.65(19) . .
C26 C21 N2 120.9(2) . .
C21 C22 C23 120.2(2) . .
C21 C22 H22 119.9 . .
C23 C22 H22 119.9 . .
C24 C23 C22 120.5(3) . .
C24 C23 H23 119.7 . .
C22 C23 H23 119.7 . .
C25 C24 C23 118.7(3) . .
C25 C24 O3 99.7(4) . .
C23 C24 O3 141.6(4) . .
C25 C24 O3' 145.7(4) . .
C23 C24 O3' 95.6(4) . .
O3 C24 O3' 46.0(2) . .
C24 C25 C26 121.5(3) . .
C24 C25 H25 119.3 . .
C26 C25 H25 119.3 . .
C25 C26 C21 119.6(3) . .
C25 C26 H26 120.2 . .
C21 C26 H26 120.2 . .
C24 O3 C27 106.1(6) . .
O3 C27 C28 108.5(8) . .
O3 C27 H27A 110.0 . .
C28 C27 H27A 110.0 . .
O3 C27 H27B 110.0 . .
C28 C27 H27B 110.0 . .
H27A C27 H27B 108.4 . .
O3' C27' C28' 106.3(13) . .
O3' C27' H27C 110.5 . .
C28' C27' H27C 110.5 . .
O3' C27' H27D 110.5 . .
C28' C27' H27D 110.5 . .
H27C C27' H27D 108.7 . .
C27' O3' C24 105.5(6) . .
C27' C28' H28E 109.5 . .
C27' C28' H28F 109.5 . .
H28E C28' H28F 109.5 . .
C27' C28' H28G 109.5 . .
H28E C28' H28G 109.5 . .
H28F C28' H28G 109.5 . .
C5 N1 C1 116.9(2) . .
C16 O2 C19 117.20(15) . .
C12 S1 C9 91.56(10) . .

loop_
_geom_bond_atom_site_label_1
_geom_bond_atom_site_label_2
_geom_bond_distance
_geom_bond_site_symmetry_2
C1 N1 1.336(3) .
C1 C2 1.368(4) .
C1 H1 0.9300 .
C2 C3 1.368(4) .
C2 H2 0.9300 .
C3 C4 1.369(3) .
C3 H3 0.9300 .
C4 C5 1.382(3) .
C4 H4 0.9300 .
C5 N1 1.331(3) .
C5 C6 1.498(3) .
C6 O1 1.225(2) .
C6 C7 1.458(3) .
C7 C8 1.337(3) .
C7 H7 0.9300 .
C8 C9 1.418(3) .
C8 H8 0.9300 .
C9 C10 1.367(3) .
C9 S1 1.746(2) .
C10 C11 1.396(3) .
C10 H10 0.9300 .
C11 C12 1.367(3) .
C11 H11 0.9300 .
C12 N2 1.371(2) .
C12 S1 1.733(2) .
N2 C13 1.429(2) .
N2 C21 1.437(2) .
C13 C18 1.376(3) .
C13 C14 1.387(3) .
C14 C15 1.375(3) .
C14 H14 0.9300 .
C15 C16 1.383(3) .
C15 H15 0.9300 .
C16 O2 1.364(2) .
C16 C17 1.384(3) .
C17 C18 1.376(3) .
C17 H17 0.9300 .
C18 H18 0.9300 .
C19 O2 1.433(3) .
C19 C20 1.495(3) .
C19 H19A 0.9700 .
C19 H19B 0.9700 .
C20 H20A 0.9600 .
C20 H20B 0.9600 .
C20 H20C 0.9600 .
C21 C22 1.363(3) .
C21 C26 1.375(3) .
C22 C23 1.377(3) .
C22 H22 0.9300 .
C23 C24 1.368(5) .
C23 H23 0.9300 .
C24 C25 1.361(5) .
C24 O3 1.388(5) .
C24 O3' 1.530(7) .
C25 C26 1.368(4) .
C25 H25 0.9300 .
C26 H26 0.9300 .
O3 C27 1.429(7) .
C27 C28 1.508(9) .
C27 H27A 0.9700 .
C27 H27B 0.9700 .
C28 H28A 0.9600 .
C28 H28B 0.9600 .
C28 H28C 0.9600 .
C27' O3' 1.443(8) .
C27' C28' 1.507(10) .
C27' H27C 0.9700 .
C27' H27D 0.9700 .
C28' H28E 0.9600 .
C28' H28F 0.9600 .
C28' H28G 0.9600 .

loop_
_geom_hbond_atom_site_label_D
_geom_hbond_atom_site_label_H
_geom_hbond_atom_site_label_A
_geom_hbond_distance_DH
_geom_hbond_distance_HA
_geom_hbond_distance_DA
_geom_hbond_angle_DHA
_geom_hbond_site_symmetry_A
C8 H8 O1 0.93 2.42 2.782(3) 103.3 .

loop_
_geom_torsion_atom_site_label_1
_geom_torsion_atom_site_label_2
_geom_torsion_atom_site_label_3
_geom_torsion_atom_site_label_4
_geom_torsion
_geom_torsion_site_symmetry_1
_geom_torsion_site_symmetry_2
_geom_torsion_site_symmetry_3
_geom_torsion_site_symmetry_4
N1 C1 C2 C3 -0.5(4) . . . .
C1 C2 C3 C4 0.1(4) . . . .
C2 C3 C4 C5 0.3(4) . . . .
C3 C4 C5 N1 -0.3(3) . . . .
C3 C4 C5 C6 179.4(2) . . . .
N1 C5 C6 O1 -173.7(2) . . . .
C4 C5 C6 O1 6.6(3) . . . .
N1 C5 C6 C7 6.2(3) . . . .
C4 C5 C6 C7 -173.5(2) . . . .
O1 C6 C7 C8 3.5(3) . . . .
C5 C6 C7 C8 -176.37(19) . . . .
C6 C7 C8 C9 -176.1(2) . . . .
C7 C8 C9 C10 177.5(2) . . . .
C7 C8 C9 S1 1.5(3) . . . .
C8 C9 C10 C11 -175.7(2) . . . .
S1 C9 C10 C11 0.8(3) . . . .
C9 C10 C11 C12 0.2(3) . . . .
C10 C11 C12 N2 176.4(2) . . . .
C10 C11 C12 S1 -1.1(2) . . . .
C11 C12 N2 C13 179.2(2) . . . .
S1 C12 N2 C13 -3.5(3) . . . .
C11 C12 N2 C21 -8.3(3) . . . .
S1 C12 N2 C21 169.00(15) . . . .
C12 N2 C13 C18 119.4(2) . . . .
C21 N2 C13 C18 -53.2(3) . . . .
C12 N2 C13 C14 -63.4(3) . . . .
C21 N2 C13 C14 124.0(2) . . . .
C18 C13 C14 C15 -1.0(3) . . . .
N2 C13 C14 C15 -178.31(17) . . . .
C13 C14 C15 C16 0.8(3) . . . .
C14 C15 C16 O2 179.42(17) . . . .
C14 C15 C16 C17 0.3(3) . . . .
O2 C16 C17 C18 179.80(18) . . . .
C15 C16 C17 C18 -1.1(3) . . . .
C14 C13 C18 C17 0.1(3) . . . .
N2 C13 C18 C17 177.48(18) . . . .
C16 C17 C18 C13 0.9(3) . . . .
C12 N2 C21 C22 116.6(2) . . . .
C13 N2 C21 C22 -70.5(3) . . . .
C12 N2 C21 C26 -63.9(3) . . . .
C13 N2 C21 C26 109.0(2) . . . .
C26 C21 C22 C23 -0.5(3) . . . .
N2 C21 C22 C23 179.06(19) . . . .
C21 C22 C23 C24 0.3(4) . . . .
C22 C23 C24 C25 0.4(4) . . . .
C22 C23 C24 O3 179.8(4) . . . .
C22 C23 C24 O3' 179.5(3) . . . .
C23 C24 C25 C26 -0.9(5) . . . .
O3 C24 C25 C26 179.5(3) . . . .
O3' C24 C25 C26 -179.3(4) . . . .
C24 C25 C26 C21 0.7(5) . . . .
C22 C21 C26 C25 0.0(4) . . . .
N2 C21 C26 C25 -179.5(2) . . . .
C25 C24 O3 C27 179.4(4) . . . .
C23 C24 O3 C27 -0.1(6) . . . .
O3' C24 O3 C27 0.4(4) . . . .
C24 O3 C27 C28 -175.6(6) . . . .
C28' C27' O3' C24 -176.7(11) . . . .
C25 C24 O3' C27' 6.0(8) . . . .
C23 C24 O3' C27' -172.5(4) . . . .
O3 C24 O3' C27' 7.7(4) . . . .
C4 C5 N1 C1 -0.1(3) . . . .
C6 C5 N1 C1 -179.9(2) . . . .
C2 C1 N1 C5 0.6(4) . . . .
C15 C16 O2 C19 -179.90(17) . . . .
C17 C16 O2 C19 -0.8(3) . . . .
C20 C19 O2 C16 179.76(17) . . . .
C11 C12 S1 C9 1.29(17) . . . .
N2 C12 S1 C9 -176.38(17) . . . .
C10 C9 S1 C12 -1.16(16) . . . .
C8 C9 S1 C12 175.41(18) . . . .
